data_2311622
loop_
_publ_author_name
'Johnas, S. K. J.'
'Dittrich, B.'
'Meents, A.'
'Messerschmidt, M.'
'Weckert, E. F.'

_publ_contact_author
;
Johnas, Simone,
HASYLAB am DESY Notkestr. 85, D-22603 Hamburg, Germany,
and
Edgar Weckert,
HASYLAB am DESY Notkestr. 85, D-22603 Hamburg, Germany
;
_publ_section_title
;
 Charge-density study on cyclosporine A.
;
_journal_coeditor_code DZ5137
_journal_issue 'Pt 3'
_journal_name_full 'Acta crystallographica. Section D, Biological crystallography'
_journal_page_first 284
_journal_page_last 293
_journal_paper_doi 10.1107/S0907444908040602
_journal_volume 65
_journal_year 2009
_chemical_formula_moiety 'C62 H111 N11 O12, 0.754 (H2 O)'
_chemical_formula_sum 'C62 H112.5 N11 O12.75'
_chemical_formula_weight 1216.21
_chemical_melting_point 150
_chemical_name_common 'Cyclosporine A'
_chemical_name_systematic
;
(E)-14,17,26,32-tetrabutyl-5-ethyl-8-(1-hydroxy-2-methylhex-4-enyl)-
1,3,9,12,15,18,20,23,27-nonamethyl-11,29-dipropyl-
1,3,6,9,12,15,18,21,24,27,30-undecaazacyclodotriacontan-
2,4,7,10,13,16,19,22,25,28,31-undecaone
;
_space_group_IT_number 19
_space_group_name_Hall 'P 2ac 2ab'
_space_group_name_H-M_alt 'P 21 21 21'
_symmetry_cell_setting orthorhombic
_symmetry_space_group_name_Hall 'P 2ac 2ab'
_symmetry_space_group_name_H-M 'P 21 21 21'
_audit_conform_dict_name cif_core.dic
_audit_conform_dict_version 2.3
_audit_creation_method 'XD routine XDCIF'
_cell_angle_alpha 90
_cell_angle_beta 90
_cell_angle_gamma 90
_cell_formula_units_Z 4
_cell_length_a 12.4960(15)
_cell_length_b 15.6450(14)
_cell_length_c 35.653(3)
_cell_measurement_reflns_used 19564
_cell_measurement_temperature 5
_cell_measurement_theta_max 34.73
_cell_measurement_theta_min 10
_cell_volume 6970.2(12)
_computing_molecular_graphics 'Volkov et al, (2006)'
_computing_publication_material 'Volkov et al, (2006)'
_computing_structure_refinement 'Volkov et al, (2006)'
_diffrn_ambient_temperature 5
_diffrn_measured_fraction_theta_full 0.99
_diffrn_measured_fraction_theta_max 0.92
_diffrn_measurement_device_type
;
Diffractometer X10SA beamline at the SLS
;
_diffrn_measurement_method '\f scans'
_diffrn_radiation_type 'monochromated synchrotron radiation'
_diffrn_radiation_wavelength 0.6261
_diffrn_reflns_av_R_equivalents 0.008
_diffrn_reflns_limit_h_max 22
_diffrn_reflns_limit_h_min -22
_diffrn_reflns_limit_k_max 26
_diffrn_reflns_limit_k_min 0
_diffrn_reflns_limit_l_max 63
_diffrn_reflns_limit_l_min 0
_diffrn_reflns_number 246948
_diffrn_reflns_theta_full 33.00
_diffrn_reflns_theta_max 34.73
_diffrn_standards_interval_count 0
_diffrn_standards_interval_time 0
_diffrn_standards_number 0
_exptl_absorpt_coefficient_mu 0.81
_exptl_absorpt_correction_type none
_exptl_crystal_colour colorless
_exptl_crystal_density_diffrn 1.1590
_exptl_crystal_description rectangle
_exptl_crystal_F_000 2654.2
_exptl_crystal_size_max 0.5
_exptl_crystal_size_mid 0.3
_exptl_crystal_size_min 0.3
_refine_diff_density_max 0.257
_refine_diff_density_min -0.252
_refine_ls_extinction_method none
_refine_ls_goodness_of_fit_ref 3.6987
_refine_ls_hydrogen_treatment constr
_refine_ls_matrix_type full
_refine_ls_number_parameters 1279
_refine_ls_number_reflns 40377
_refine_ls_number_restraints 0
_refine_ls_R_factor_all 0.0250
_refine_ls_R_factor_gt 0.0246
_refine_ls_shift/su_max 0
_refine_ls_structure_factor_coef Fsqd
_refine_ls_weighting_details
;
     calc w2 = 1/[s^2^(Fo^2^)]
;
_refine_ls_weighting_scheme calc
_refine_ls_wR_factor_ref 0.0571
_reflns_number_gt 40377
_reflns_number_total 40848
_reflns_threshold_expression 'F^2^ > 3\s F^2^'
_cod_data_source_file dz5137sup1.cif
_cod_data_source_block CYCLO
_cod_original_formula_sum 'C62 H112.50 N11 O12.75'
_cod_database_code 2311622

loop_
_symmetry_equiv_pos_as_xyz
+X,+Y,+Z
1/2-X,-Y,1/2+Z
1/2+X,1/2-Y,-Z
-X,1/2+Y,1/2-Z

loop_
_atom_rho_multipole_coeff_Pv
_atom_rho_multipole_coeff_P00
_atom_rho_multipole_coeff_P10
_atom_rho_multipole_coeff_P11
_atom_rho_multipole_coeff_P1-1
_atom_rho_multipole_coeff_P20
_atom_rho_multipole_coeff_P21
_atom_rho_multipole_coeff_P2-1
_atom_rho_multipole_coeff_P22
_atom_rho_multipole_coeff_P2-2
_atom_rho_multipole_coeff_P30
_atom_rho_multipole_coeff_P31
_atom_rho_multipole_coeff_P3-1
_atom_rho_multipole_coeff_P32
_atom_rho_multipole_coeff_P3-2
_atom_rho_multipole_coeff_P33
_atom_rho_multipole_coeff_P3-3
_atom_rho_multipole_coeff_P40
_atom_rho_multipole_coeff_P41
_atom_rho_multipole_coeff_P4-1
_atom_rho_multipole_coeff_P42
_atom_rho_multipole_coeff_P4-2
_atom_rho_multipole_coeff_P43
_atom_rho_multipole_coeff_P4-3
_atom_rho_multipole_coeff_P44
_atom_rho_multipole_coeff_P4-4
6.114(8) 0 -0.074(5) 0 0 -0.066(6) 0 0 -0.084(5) 0 0.019(4) 0 0 0.034(4) 0 0 0 0.008(5) 0 0 0.014(5) 0 0 0 0.001(4) 0
6.1139 0 -0.0737 0 0 -0.0657 0 0 -0.0835 0 0.0194 0 0 0.0335 0 0 0 0.0076 0 0 0.014 0 0 0 0.0013 0
6.1139 0 -0.0737 0 0 -0.0657 0 0 -0.0835 0 0.0194 0 0 0.0335 0 0 0 0.0076 0 0 0.014 0 0 0 0.0013 0
6.1139 0 -0.0737 0 0 -0.0657 0 0 -0.0835 0 0.0194 0 0 0.0335 0 0 0 0.0076 0 0 0.014 0 0 0 0.0013 0
6.1139 0 -0.0737 0 0 -0.0657 0 0 -0.0835 0 0.0194 0 0 0.0335 0 0 0 0.0076 0 0 0.014 0 0 0 0.0013 0
6.1139 0 -0.0737 0 0 -0.0657 0 0 -0.0835 0 0.0194 0 0 0.0335 0 0 0 0.0076 0 0 0.014 0 0 0 0.0013 0
6.1139 0 -0.0737 0 0 -0.0657 0 0 -0.0835 0 0.0194 0 0 0.0335 0 0 0 0.0076 0 0 0.014 0 0 0 0.0013 0
6.1139 0 -0.0737 0 0 -0.0657 0 0 -0.0835 0 0.0194 0 0 0.0335 0 0 0 0.0076 0 0 0.014 0 0 0 0.0013 0
4.58(3) 0 -0.083(13) 0 0 0.017(13) 0 0 0.015(15) 0 -0.068(11) 0 0 0.009(12) 0 0 0 -0.077(14) 0 0 -0.081(14) 0 0 0 0.018(14) 0
6.1139 0 -0.0737 0 0 -0.0657 0 0 -0.0835 0 0.0194 0 0 0.0335 0 0 0 0.0076 0 0 0.014 0 0 0 0.0013 0
6.1139 0 -0.0737 0 0 -0.0657 0 0 -0.0835 0 0.0194 0 0 0.0335 0 0 0 0.0076 0 0 0.014 0 0 0 0.0013 0
5.78(3) 0 -0.37(3) 0 0 -0.27(3) 0 0 0.092(18) 0 -0.07(2) 0 0 -0.06(2) 0 0 0 -0.001(19) 0 0 -0.116(18) 0 0 0 0.104(17) 0
6.08(3) 0 0 0.031(15) -0.123(15) 0.002(16) 0 0 -0.051(15) 0.122(13) 0 -0.026(12) -0.024(11) 0 0 0.108(11) 0.020(10) 0.086(16) 0 0 0.039(15) -0.010(14) 0 0 -0.027(13) -0.017(13)
4.95(2) 0 0 0.139(12) -0.117(12) 0.094(13) 0 0 0.062(13) 0.002(12) 0 0.060(11) 0.042(12) 0 0 0.094(12) -0.067(11) 0.030(16) 0 0 0.029(15) 0.033(15) 0 0 0.032(14) -0.100(14)
5.08(2) 0 0 -0.007(7) 0.006(9) -0.006(7) 0 0 -0.007(7) 0.011(8) 0 -0.018(6) 0.009(6) 0 0 0.176(6) -0.001(6) 0.002(8) 0 0 -0.011(7) 0.012(8) 0 0 0.024(7) 0.005(8)
5.0787 0 0 -0.0065 0.0064 -0.0056 0 0 -0.0067 0.0111 0 -0.0179 0.0091 0 0 0.1759 -0.0007 0.0015 0 0 -0.011 0.0118 0 0 0.0238 0.0045
5.063(12) 0 0 0.054(6) 0.009(7) 0.011(7) 0 0 0.049(7) -0.036(7) 0 -0.014(6) 0.020(6) 0 0 0.163(6) 0.007(6) 0.021(8) 0 0 0.003(7) 0.031(7) 0 0 0.031(7) 0.003(8)
5.0787 0 0 -0.0065 0.0064 -0.0056 0 0 -0.0067 0.0111 0 -0.0179 0.0091 0 0 0.1759 -0.0007 0.0015 0 0 -0.011 0.0118 0 0 0.0238 0.0045
5.0632 0 0 0.0538 0.009 0.011 0 0 0.0488 -0.0356 0 -0.0137 0.0196 0 0 0.1634 0.0073 0.0208 0 0 0.003 0.0306 0 0 0.0307 0.0032
5.0632 0 0 0.0538 0.009 0.011 0 0 0.0488 -0.0356 0 -0.0137 0.0196 0 0 0.1634 0.0073 0.0208 0 0 0.003 0.0306 0 0 0.0307 0.0032
5.0787 0 0 -0.0065 0.0064 -0.0056 0 0 -0.0067 0.0111 0 -0.0179 0.0091 0 0 0.1759 -0.0007 0.0015 0 0 -0.011 0.0118 0 0 0.0238 0.0045
5.04(2) 0 0 0.114(12) 0.003(14) 0.066(14) 0 0 0.068(13) -0.032(14) 0 0.019(12) 0.026(13) 0 0 0.161(12) 0.040(11) 0.019(17) 0 0 -0.003(16) -0.012(15) 0 0 -0.047(14) 0.017(14)
5.0632 0 0 0.0538 0.009 0.011 0 0 0.0488 -0.0356 0 -0.0137 0.0196 0 0 0.1634 0.0073 0.0208 0 0 0.003 0.0306 0 0 0.0307 0.0032
5.05(3) 0 0 -0.008(14) 0.007(16) -0.051(14) 0 0 0.015(14) -0.029(15) 0 0.018(11) 0.008(12) 0 0 0.161(13) 0.004(12) 0.043(16) 0 0 -0.009(15) 0.041(15) 0 0 -0.022(14) -0.033(14)
4.063(13) 0 0 0.080(7) 0.012(6) -0.218(7) 0 0 0.010(7) 0.021(7) 0 -0.010(7) 0.022(6) 0 0 0.299(8) -0.006(7) 0.006(8) 0 0 -0.014(8) -0.021(8) 0 0 -0.016(9) 0.008(9)
3.922(17) 0 0 0.023(7) -0.043(4) 0.036(5) 0 0 0.023(6) 0.034(4) 0 -0.122(5) -0.153(5) 0 0 0.157(5) -0.040(4) -0.018(6) 0 0 -0.017(6) 0.028(6) 0 0 0.036(6) 0.046(5)
3.97(2) 0 -0.021(4) 0 0 0.057(4) 0 0 0 0 0.251(4) 0 0 0 0 0.003(3) -0.087(4) 0.017(5) 0 0 0 0 0.005(4) 0.059(5) 0 0
3.957(14) 0 0 -0.073(8) -0.055(7) -0.278(7) 0 0 -0.062(8) 0.049(8) 0 0.026(8) -0.018(7) 0 0 0.296(8) -0.014(7) -0.015(9) 0 0 0.028(9) 0.071(9) 0 0 0.030(9) 0.064(9)
3.922 0 0 0.0228 -0.0429 0.0363 0 0 0.023 0.034 0 -0.1222 -0.1525 0 0 0.1572 -0.0401 -0.0181 0 0 -0.017 0.0281 0 0 0.0359 0.0458
3.9726 0 -0.0205 0 0 0.0572 0 0 0 0 0.2512 0 0 0 0 0.0029 -0.087 0.0171 0 0 0 0 0.0046 0.0592 0 0
3.9573 0 0 -0.0727 -0.0554 -0.2775 0 0 -0.0621 0.0486 0 0.0257 -0.0181 0 0 0.2963 -0.0143 -0.015 0 0 0.0281 0.0711 0 0 0.0302 0.0635
3.922 0 0 0.0228 -0.0429 0.0363 0 0 0.023 0.034 0 -0.1222 -0.1525 0 0 0.1572 -0.0401 -0.0181 0 0 -0.017 0.0281 0 0 0.0359 0.0458
3.95(3) 0 0.016(8) 0 0 0.041(5) 0 0 -0.019(6) 0 -0.037(6) 0 0 -0.292(7) 0 0 0 -0.036(8) 0 0 0.022(8) 0 0 0 0.066(7) 0
4.00(2) 0 0.045(9) 0 0 0.002(7) 0 0 0 0 0.217(6) 0 0 0 0 0.172(5) 0 0.055(8) 0 0 0 0 -0.055(7) 0 0 0
3.9726 0 -0.0205 0 0 0.0572 0 0 0 0 0.2512 0 0 0 0 0.0029 -0.087 0.0171 0 0 0 0 0.0046 0.0592 0 0
3.9726 0 -0.0205 0 0 0.0572 0 0 0 0 0.2512 0 0 0 0 0.0029 -0.087 0.0171 0 0 0 0 0.0046 0.0592 0 0
4.0626 0 0 0.0802 0.0124 -0.2182 0 0 0.0104 0.0214 0 -0.0096 0.0221 0 0 0.2992 -0.0059 0.0055 0 0 -0.0135 -0.0208 0 0 -0.0155 0.0082
3.922 0 0 0.0228 -0.0429 0.0363 0 0 0.023 0.034 0 -0.1222 -0.1525 0 0 0.1572 -0.0401 -0.0181 0 0 -0.017 0.0281 0 0 0.0359 0.0458
4.0026 0 0.0451 0 0 0.0017 0 0 0 0 0.2172 0 0 0 0 0.1722 0 0.0547 0 0 0 0 -0.0551 0 0 0
3.9726 0 -0.0205 0 0 0.0572 0 0 0 0 0.2512 0 0 0 0 0.0029 -0.087 0.0171 0 0 0 0 0.0046 0.0592 0 0
3.9726 0 -0.0205 0 0 0.0572 0 0 0 0 0.2512 0 0 0 0 0.0029 -0.087 0.0171 0 0 0 0 0.0046 0.0592 0 0
3.9573 0 0 -0.0727 -0.0554 -0.2775 0 0 -0.0621 0.0486 0 0.0257 -0.0181 0 0 0.2963 -0.0143 -0.015 0 0 0.0281 0.0711 0 0 0.0302 0.0635
3.922 0 0 0.0228 -0.0429 0.0363 0 0 0.023 0.034 0 -0.1222 -0.1525 0 0 0.1572 -0.0401 -0.0181 0 0 -0.017 0.0281 0 0 0.0359 0.0458
3.9531 0 0.0155 0 0 0.0412 0 0 -0.0189 0 -0.0368 0 0 -0.2921 0 0 0 -0.0362 0 0 0.022 0 0 0 0.0664 0
4.0026 0 0.0451 0 0 0.0017 0 0 0 0 0.2172 0 0 0 0 0.1722 0 0.0547 0 0 0 0 -0.0551 0 0 0
3.9726 0 -0.0205 0 0 0.0572 0 0 0 0 0.2512 0 0 0 0 0.0029 -0.087 0.0171 0 0 0 0 0.0046 0.0592 0 0
3.9726 0 -0.0205 0 0 0.0572 0 0 0 0 0.2512 0 0 0 0 0.0029 -0.087 0.0171 0 0 0 0 0.0046 0.0592 0 0
4.0626 0 0 0.0802 0.0124 -0.2182 0 0 0.0104 0.0214 0 -0.0096 0.0221 0 0 0.2992 -0.0059 0.0055 0 0 -0.0135 -0.0208 0 0 -0.0155 0.0082
3.86(5) 0 -0.102(14) -0.014(12) -0.080(16) -0.064(13) -0.089(12) 0 0 0 0 0 0 0 0 0 -0.178(14) 0.082(18) 0.028(17) 0.012(16) -0.015(17) -0.019(17) -0.126(17) 0.024(19) -0.063(17) -0.058(17)
4.0626 0 0 0.0802 0.0124 -0.2182 0 0 0.0104 0.0214 0 -0.0096 0.0221 0 0 0.2992 -0.0059 0.0055 0 0 -0.0135 -0.0208 0 0 -0.0155 0.0082
3.922 0 0 0.0228 -0.0429 0.0363 0 0 0.023 0.034 0 -0.1222 -0.1525 0 0 0.1572 -0.0401 -0.0181 0 0 -0.017 0.0281 0 0 0.0359 0.0458
3.9531 0 0.0155 0 0 0.0412 0 0 -0.0189 0 -0.0368 0 0 -0.2921 0 0 0 -0.0362 0 0 0.022 0 0 0 0.0664 0
3.9726 0 -0.0205 0 0 0.0572 0 0 0 0 0.2512 0 0 0 0 0.0029 -0.087 0.0171 0 0 0 0 0.0046 0.0592 0 0
3.9573 0 0 -0.0727 -0.0554 -0.2775 0 0 -0.0621 0.0486 0 0.0257 -0.0181 0 0 0.2963 -0.0143 -0.015 0 0 0.0281 0.0711 0 0 0.0302 0.0635
3.922 0 0 0.0228 -0.0429 0.0363 0 0 0.023 0.034 0 -0.1222 -0.1525 0 0 0.1572 -0.0401 -0.0181 0 0 -0.017 0.0281 0 0 0.0359 0.0458
4.01(3) 0 0 -0.136(14) -0.082(12) 0.048(13) 0 0 0.001(14) 0.024(12) 0 -0.116(14) -0.151(13) 0 0 0.139(15) -0.104(13) 0.090(18) 0 0 0.046(17) 0.089(17) 0 0 -0.103(18) 0.012(16)
4.0026 0 0.0451 0 0 0.0017 0 0 0 0 0.2172 0 0 0 0 0.1722 0 0.0547 0 0 0 0 -0.0551 0 0 0
3.9726 0 -0.0205 0 0 0.0572 0 0 0 0 0.2512 0 0 0 0 0.0029 -0.087 0.0171 0 0 0 0 0.0046 0.0592 0 0
3.9531 0 0.0155 0 0 0.0412 0 0 -0.0189 0 -0.0368 0 0 -0.2921 0 0 0 -0.0362 0 0 0.022 0 0 0 0.0664 0
3.98(7) 0 0 -0.14(2) 0.10(3) -0.09(2) 0 0 0.030(18) -0.15(2) 0 -0.129(16) 0.004(18) 0 0 0.171(18) 0.053(16) -0.07(2) 0 0 -0.01(2) 0.06(2) 0 0 -0.015(19) -0.02(2)
3.71(8) 0 0 0.10(2) 0.11(3) 0.03(2) 0 0 0.08(2) -0.10(2) 0 -0.02(2) -0.070(17) 0 0 0.123(19) -0.067(17) -0.04(2) 0 0 -0.06(2) 0.01(2) 0 0 -0.007(19) -0.04(2)
3.9726 0 -0.0205 0 0 0.0572 0 0 0 0 0.2512 0 0 0 0 0.0029 -0.087 0.0171 0 0 0 0 0.0046 0.0592 0 0
4.10(3) 0 0 0.062(13) 0.088(13) -0.282(14) 0 0 0.054(14) 0.032(14) 0 0.005(14) 0.004(14) 0 0 0.290(15) 0.002(14) -0.042(19) 0 0 0.061(18) -0.022(17) 0 0 -0.023(17) 0.000(17)
3.922 0 0 0.0228 -0.0429 0.0363 0 0 0.023 0.034 0 -0.1222 -0.1525 0 0 0.1572 -0.0401 -0.0181 0 0 -0.017 0.0281 0 0 0.0359 0.0458
4.0026 0 0.0451 0 0 0.0017 0 0 0 0 0.2172 0 0 0 0 0.1722 0 0.0547 0 0 0 0 -0.0551 0 0 0
3.9726 0 -0.0205 0 0 0.0572 0 0 0 0 0.2512 0 0 0 0 0.0029 -0.087 0.0171 0 0 0 0 0.0046 0.0592 0 0
3.9726 0 -0.0205 0 0 0.0572 0 0 0 0 0.2512 0 0 0 0 0.0029 -0.087 0.0171 0 0 0 0 0.0046 0.0592 0 0
4.0626 0 0 0.0802 0.0124 -0.2182 0 0 0.0104 0.0214 0 -0.0096 0.0221 0 0 0.2992 -0.0059 0.0055 0 0 -0.0135 -0.0208 0 0 -0.0155 0.0082
3.922 0 0 0.0228 -0.0429 0.0363 0 0 0.023 0.034 0 -0.1222 -0.1525 0 0 0.1572 -0.0401 -0.0181 0 0 -0.017 0.0281 0 0 0.0359 0.0458
3.9531 0 0.0155 0 0 0.0412 0 0 -0.0189 0 -0.0368 0 0 -0.2921 0 0 0 -0.0362 0 0 0.022 0 0 0 0.0664 0
4.0026 0 0.0451 0 0 0.0017 0 0 0 0 0.2172 0 0 0 0 0.1722 0 0.0547 0 0 0 0 -0.0551 0 0 0
3.9726 0 -0.0205 0 0 0.0572 0 0 0 0 0.2512 0 0 0 0 0.0029 -0.087 0.0171 0 0 0 0 0.0046 0.0592 0 0
3.9726 0 -0.0205 0 0 0.0572 0 0 0 0 0.2512 0 0 0 0 0.0029 -0.087 0.0171 0 0 0 0 0.0046 0.0592 0 0
4.04(4) 0 0 0.31(3) 0.01(3) -0.297(19) 0 0 0.17(2) 0.043(16) 0 0.00(2) 0.015(19) 0 0 0.42(2) -0.030(18) -0.05(2) 0 0 -0.07(2) -0.07(2) 0 0 0.01(3) -0.07(2)
4.02(7) 0 0 0.02(3) 0.051(13) 0.051(16) 0 0 -0.058(19) 0.110(13) 0 -0.068(15) -0.283(15) 0 0 0.211(16) -0.080(14) 0.008(19) 0 0 -0.008(19) 0.039(18) 0 0 -0.073(19) 0.119(17)
3.9531 0 0.0155 0 0 0.0412 0 0 -0.0189 0 -0.0368 0 0 -0.2921 0 0 0 -0.0362 0 0 0.022 0 0 0 0.0664 0
4.0026 0 0.0451 0 0 0.0017 0 0 0 0 0.2172 0 0 0 0 0.1722 0 0.0547 0 0 0 0 -0.0551 0 0 0
3.9726 0 -0.0205 0 0 0.0572 0 0 0 0 0.2512 0 0 0 0 0.0029 -0.087 0.0171 0 0 0 0 0.0046 0.0592 0 0
3.9726 0 -0.0205 0 0 0.0572 0 0 0 0 0.2512 0 0 0 0 0.0029 -0.087 0.0171 0 0 0 0 0.0046 0.0592 0 0
4.00(3) 0 -0.091(7) 0 0 -0.083(7) 0 0 0 0 0.286(8) 0 0 0 0 -0.009(6) -0.092(7) 0.067(9) 0 0 0 0 -0.013(7) 0.017(9) 0 0
4.0036 0 -0.0912 0 0 -0.0833 0 0 0 0 0.2855 0 0 0 0 -0.0085 -0.0917 0.0667 0 0 0 0 -0.0127 0.0165 0 0
4.0036 0 -0.0912 0 0 -0.0833 0 0 0 0 0.2855 0 0 0 0 -0.0085 -0.0917 0.0667 0 0 0 0 -0.0127 0.0165 0 0
3.82(6) 0 0.036(14) 0 0 -0.137(15) 0 0 0 0 0.364(18) 0 0 0 0 -0.027(13) 0.00(2) 0.109(19) 0 0 0 0 0.048(17) 0.03(2) 0 0
3.99(4) 0 -0.10(2) 0 0 -0.057(15) 0 0 0 0 0.39(2) 0 0 0 0 0.154(18) -0.163(19) 0.03(2) 0 0 0 0 -0.16(2) 0.11(2) 0 0
4.0036 0 -0.0912 0 0 -0.0833 0 0 0 0 0.2855 0 0 0 0 -0.0085 -0.0917 0.0667 0 0 0 0 -0.0127 0.0165 0 0
4.0036 0 -0.0912 0 0 -0.0833 0 0 0 0 0.2855 0 0 0 0 -0.0085 -0.0917 0.0667 0 0 0 0 -0.0127 0.0165 0 0
0.70(2) 0 0.219(17) 0 0 0.14(2) 0 0 0 0 0 0 0 0 0 0 0 0 0 0 0 0 0 0 0 0
0.7027 0 0.2192 0 0 0.1448 0 0 0 0 0 0 0 0 0 0 0 0 0 0 0 0 0 0 0 0
0.82(4) 0 0.23(3) 0 0 0.10(3) 0 0 0 0 0 0 0 0 0 0 0 0 0 0 0 0 0 0 0 0
0.90(2) 0 0.149(13) 0 0 0.082(15) 0 0 0 0 0 0 0 0 0 0 0 0 0 0 0 0 0 0 0 0
0.9046 0 0.1491 0 0 0.0821 0 0 0 0 0 0 0 0 0 0 0 0 0 0 0 0 0 0 0 0
0.9046 0 0.1491 0 0 0.0821 0 0 0 0 0 0 0 0 0 0 0 0 0 0 0 0 0 0 0 0
0.9046 0 0.1491 0 0 0.0821 0 0 0 0 0 0 0 0 0 0 0 0 0 0 0 0 0 0 0 0
0.959(14) 0 0.159(9) 0 0 0.050(9) 0 0 0 0 0 0 0 0 0 0 0 0 0 0 0 0 0 0 0 0
1.043(7) 0 0.117(4) 0 0 0.006(4) 0 0 0 0 0 0 0 0 0 0 0 0 0 0 0 0 0 0 0 0
1.0429 0 0.1169 0 0 0.006 0 0 0 0 0 0 0 0 0 0 0 0 0 0 0 0 0 0 0 0
1.0429 0 0.1169 0 0 0.006 0 0 0 0 0 0 0 0 0 0 0 0 0 0 0 0 0 0 0 0
0.959 0 0.1591 0 0 0.0501 0 0 0 0 0 0 0 0 0 0 0 0 0 0 0 0 0 0 0 0
1.0429 0 0.1169 0 0 0.006 0 0 0 0 0 0 0 0 0 0 0 0 0 0 0 0 0 0 0 0
1.0429 0 0.1169 0 0 0.006 0 0 0 0 0 0 0 0 0 0 0 0 0 0 0 0 0 0 0 0
1.0429 0 0.1169 0 0 0.006 0 0 0 0 0 0 0 0 0 0 0 0 0 0 0 0 0 0 0 0
0.959 0 0.1591 0 0 0.0501 0 0 0 0 0 0 0 0 0 0 0 0 0 0 0 0 0 0 0 0
0.999(13) 0 0.162(8) 0 0 0.038(9) 0 0 0 0 0 0 0 0 0 0 0 0 0 0 0 0 0 0 0 0
0.999 0 0.1622 0 0 0.0383 0 0 0 0 0 0 0 0 0 0 0 0 0 0 0 0 0 0 0 0
0.953(18) 0 0.115(11) 0 0 0.007(10) 0 0 0 0 0 0 0 0 0 0 0 0 0 0 0 0 0 0 0 0
1.0429 0 0.1169 0 0 0.006 0 0 0 0 0 0 0 0 0 0 0 0 0 0 0 0 0 0 0 0
1.0429 0 0.1169 0 0 0.006 0 0 0 0 0 0 0 0 0 0 0 0 0 0 0 0 0 0 0 0
1.0429 0 0.1169 0 0 0.006 0 0 0 0 0 0 0 0 0 0 0 0 0 0 0 0 0 0 0 0
1.0429 0 0.1169 0 0 0.006 0 0 0 0 0 0 0 0 0 0 0 0 0 0 0 0 0 0 0 0
1.0429 0 0.1169 0 0 0.006 0 0 0 0 0 0 0 0 0 0 0 0 0 0 0 0 0 0 0 0
1.0429 0 0.1169 0 0 0.006 0 0 0 0 0 0 0 0 0 0 0 0 0 0 0 0 0 0 0 0
0.959 0 0.1591 0 0 0.0501 0 0 0 0 0 0 0 0 0 0 0 0 0 0 0 0 0 0 0 0
0.9525 0 0.1145 0 0 0.0071 0 0 0 0 0 0 0 0 0 0 0 0 0 0 0 0 0 0 0 0
1.0429 0 0.1169 0 0 0.006 0 0 0 0 0 0 0 0 0 0 0 0 0 0 0 0 0 0 0 0
1.0429 0 0.1169 0 0 0.006 0 0 0 0 0 0 0 0 0 0 0 0 0 0 0 0 0 0 0 0
1.0429 0 0.1169 0 0 0.006 0 0 0 0 0 0 0 0 0 0 0 0 0 0 0 0 0 0 0 0
1.0429 0 0.1169 0 0 0.006 0 0 0 0 0 0 0 0 0 0 0 0 0 0 0 0 0 0 0 0
1.0429 0 0.1169 0 0 0.006 0 0 0 0 0 0 0 0 0 0 0 0 0 0 0 0 0 0 0 0
1.0429 0 0.1169 0 0 0.006 0 0 0 0 0 0 0 0 0 0 0 0 0 0 0 0 0 0 0 0
0.959 0 0.1591 0 0 0.0501 0 0 0 0 0 0 0 0 0 0 0 0 0 0 0 0 0 0 0 0
0.999 0 0.1622 0 0 0.0383 0 0 0 0 0 0 0 0 0 0 0 0 0 0 0 0 0 0 0 0
0.999 0 0.1622 0 0 0.0383 0 0 0 0 0 0 0 0 0 0 0 0 0 0 0 0 0 0 0 0
0.9525 0 0.1145 0 0 0.0071 0 0 0 0 0 0 0 0 0 0 0 0 0 0 0 0 0 0 0 0
1.0429 0 0.1169 0 0 0.006 0 0 0 0 0 0 0 0 0 0 0 0 0 0 0 0 0 0 0 0
1.0429 0 0.1169 0 0 0.006 0 0 0 0 0 0 0 0 0 0 0 0 0 0 0 0 0 0 0 0
1.0429 0 0.1169 0 0 0.006 0 0 0 0 0 0 0 0 0 0 0 0 0 0 0 0 0 0 0 0
1.0429 0 0.1169 0 0 0.006 0 0 0 0 0 0 0 0 0 0 0 0 0 0 0 0 0 0 0 0
1.0429 0 0.1169 0 0 0.006 0 0 0 0 0 0 0 0 0 0 0 0 0 0 0 0 0 0 0 0
1.0429 0 0.1169 0 0 0.006 0 0 0 0 0 0 0 0 0 0 0 0 0 0 0 0 0 0 0 0
0.89(2) 0 0.165(15) 0 0 0.067(17) 0 0 0 0 0 0 0 0 0 0 0 0 0 0 0 0 0 0 0 0
0.8864 0 0.1649 0 0 0.0666 0 0 0 0 0 0 0 0 0 0 0 0 0 0 0 0 0 0 0 0
0.959 0 0.1591 0 0 0.0501 0 0 0 0 0 0 0 0 0 0 0 0 0 0 0 0 0 0 0 0
0.999 0 0.1622 0 0 0.0383 0 0 0 0 0 0 0 0 0 0 0 0 0 0 0 0 0 0 0 0
0.999 0 0.1622 0 0 0.0383 0 0 0 0 0 0 0 0 0 0 0 0 0 0 0 0 0 0 0 0
1.0429 0 0.1169 0 0 0.006 0 0 0 0 0 0 0 0 0 0 0 0 0 0 0 0 0 0 0 0
1.0429 0 0.1169 0 0 0.006 0 0 0 0 0 0 0 0 0 0 0 0 0 0 0 0 0 0 0 0
1.0429 0 0.1169 0 0 0.006 0 0 0 0 0 0 0 0 0 0 0 0 0 0 0 0 0 0 0 0
0.959 0 0.1591 0 0 0.0501 0 0 0 0 0 0 0 0 0 0 0 0 0 0 0 0 0 0 0 0
0.98(2) 0 0.118(14) 0 0 -0.04(2) 0 0 0 0 0 0 0 0 0 0 0 0 0 0 0 0 0 0 0 0
0.9525 0 0.1145 0 0 0.0071 0 0 0 0 0 0 0 0 0 0 0 0 0 0 0 0 0 0 0 0
1.0429 0 0.1169 0 0 0.006 0 0 0 0 0 0 0 0 0 0 0 0 0 0 0 0 0 0 0 0
1.0429 0 0.1169 0 0 0.006 0 0 0 0 0 0 0 0 0 0 0 0 0 0 0 0 0 0 0 0
1.0429 0 0.1169 0 0 0.006 0 0 0 0 0 0 0 0 0 0 0 0 0 0 0 0 0 0 0 0
0.999 0 0.1622 0 0 0.0383 0 0 0 0 0 0 0 0 0 0 0 0 0 0 0 0 0 0 0 0
0.999 0 0.1622 0 0 0.0383 0 0 0 0 0 0 0 0 0 0 0 0 0 0 0 0 0 0 0 0
1.03(6) 0 0.24(4) 0 0 -0.03(3) 0 0 0 0 0 0 0 0 0 0 0 0 0 0 0 0 0 0 0 0
1.26(6) 0 0.36(5) 0 0 0.05(4) 0 0 0 0 0 0 0 0 0 0 0 0 0 0 0 0 0 0 0 0
1.0429 0 0.1169 0 0 0.006 0 0 0 0 0 0 0 0 0 0 0 0 0 0 0 0 0 0 0 0
1.0429 0 0.1169 0 0 0.006 0 0 0 0 0 0 0 0 0 0 0 0 0 0 0 0 0 0 0 0
1.0429 0 0.1169 0 0 0.006 0 0 0 0 0 0 0 0 0 0 0 0 0 0 0 0 0 0 0 0
0.959 0 0.1591 0 0 0.0501 0 0 0 0 0 0 0 0 0 0 0 0 0 0 0 0 0 0 0 0
0.9525 0 0.1145 0 0 0.0071 0 0 0 0 0 0 0 0 0 0 0 0 0 0 0 0 0 0 0 0
1.0429 0 0.1169 0 0 0.006 0 0 0 0 0 0 0 0 0 0 0 0 0 0 0 0 0 0 0 0
1.0429 0 0.1169 0 0 0.006 0 0 0 0 0 0 0 0 0 0 0 0 0 0 0 0 0 0 0 0
1.0429 0 0.1169 0 0 0.006 0 0 0 0 0 0 0 0 0 0 0 0 0 0 0 0 0 0 0 0
1.0429 0 0.1169 0 0 0.006 0 0 0 0 0 0 0 0 0 0 0 0 0 0 0 0 0 0 0 0
1.0429 0 0.1169 0 0 0.006 0 0 0 0 0 0 0 0 0 0 0 0 0 0 0 0 0 0 0 0
1.0429 0 0.1169 0 0 0.006 0 0 0 0 0 0 0 0 0 0 0 0 0 0 0 0 0 0 0 0
0.959 0 0.1591 0 0 0.0501 0 0 0 0 0 0 0 0 0 0 0 0 0 0 0 0 0 0 0 0
0.999 0 0.1622 0 0 0.0383 0 0 0 0 0 0 0 0 0 0 0 0 0 0 0 0 0 0 0 0
0.999 0 0.1622 0 0 0.0383 0 0 0 0 0 0 0 0 0 0 0 0 0 0 0 0 0 0 0 0
0.9525 0 0.1145 0 0 0.0071 0 0 0 0 0 0 0 0 0 0 0 0 0 0 0 0 0 0 0 0
1.0429 0 0.1169 0 0 0.006 0 0 0 0 0 0 0 0 0 0 0 0 0 0 0 0 0 0 0 0
1.0429 0 0.1169 0 0 0.006 0 0 0 0 0 0 0 0 0 0 0 0 0 0 0 0 0 0 0 0
1.0429 0 0.1169 0 0 0.006 0 0 0 0 0 0 0 0 0 0 0 0 0 0 0 0 0 0 0 0
1.0429 0 0.1169 0 0 0.006 0 0 0 0 0 0 0 0 0 0 0 0 0 0 0 0 0 0 0 0
1.0429 0 0.1169 0 0 0.006 0 0 0 0 0 0 0 0 0 0 0 0 0 0 0 0 0 0 0 0
1.0429 0 0.1169 0 0 0.006 0 0 0 0 0 0 0 0 0 0 0 0 0 0 0 0 0 0 0 0
1.10(6) 0 0.08(3) 0 0 0.01(3) 0 0 0 0 0 0 0 0 0 0 0 0 0 0 0 0 0 0 0 0
0.999 0 0.1622 0 0 0.0383 0 0 0 0 0 0 0 0 0 0 0 0 0 0 0 0 0 0 0 0
0.999 0 0.1622 0 0 0.0383 0 0 0 0 0 0 0 0 0 0 0 0 0 0 0 0 0 0 0 0
0.9525 0 0.1145 0 0 0.0071 0 0 0 0 0 0 0 0 0 0 0 0 0 0 0 0 0 0 0 0
1.0429 0 0.1169 0 0 0.006 0 0 0 0 0 0 0 0 0 0 0 0 0 0 0 0 0 0 0 0
1.0429 0 0.1169 0 0 0.006 0 0 0 0 0 0 0 0 0 0 0 0 0 0 0 0 0 0 0 0
1.0429 0 0.1169 0 0 0.006 0 0 0 0 0 0 0 0 0 0 0 0 0 0 0 0 0 0 0 0
1.0429 0 0.1169 0 0 0.006 0 0 0 0 0 0 0 0 0 0 0 0 0 0 0 0 0 0 0 0
1.0429 0 0.1169 0 0 0.006 0 0 0 0 0 0 0 0 0 0 0 0 0 0 0 0 0 0 0 0
1.0429 0 0.1169 0 0 0.006 0 0 0 0 0 0 0 0 0 0 0 0 0 0 0 0 0 0 0 0
0.951(10) 0 0.124(6) 0 0 0.007(6) 0 0 0 0 0 0 0 0 0 0 0 0 0 0 0 0 0 0 0 0
0.9508 0 0.1237 0 0 0.0069 0 0 0 0 0 0 0 0 0 0 0 0 0 0 0 0 0 0 0 0
0.9508 0 0.1237 0 0 0.0069 0 0 0 0 0 0 0 0 0 0 0 0 0 0 0 0 0 0 0 0
0.9508 0 0.1237 0 0 0.0069 0 0 0 0 0 0 0 0 0 0 0 0 0 0 0 0 0 0 0 0
0.9508 0 0.1237 0 0 0.0069 0 0 0 0 0 0 0 0 0 0 0 0 0 0 0 0 0 0 0 0
0.9508 0 0.1237 0 0 0.0069 0 0 0 0 0 0 0 0 0 0 0 0 0 0 0 0 0 0 0 0
0.9508 0 0.1237 0 0 0.0069 0 0 0 0 0 0 0 0 0 0 0 0 0 0 0 0 0 0 0 0
0.9508 0 0.1237 0 0 0.0069 0 0 0 0 0 0 0 0 0 0 0 0 0 0 0 0 0 0 0 0
0.9508 0 0.1237 0 0 0.0069 0 0 0 0 0 0 0 0 0 0 0 0 0 0 0 0 0 0 0 0
0.6817 0 0.1237 0 0 0.0069 0 0 0 0 0 0 0 0 0 0 0 0 0 0 0 0 0 0 0 0
0.6817 0 0.1237 0 0 0.0069 0 0 0 0 0 0 0 0 0 0 0 0 0 0 0 0 0 0 0 0
0.6817 0 0.1237 0 0 0.0069 0 0 0 0 0 0 0 0 0 0 0 0 0 0 0 0 0 0 0 0
0.2684 0 0.1237 0 0 0.0069 0 0 0 0 0 0 0 0 0 0 0 0 0 0 0 0 0 0 0 0
0.2684 0 0.1237 0 0 0.0069 0 0 0 0 0 0 0 0 0 0 0 0 0 0 0 0 0 0 0 0
0.2684 0 0.1237 0 0 0.0069 0 0 0 0 0 0 0 0 0 0 0 0 0 0 0 0 0 0 0 0
0.9508 0 0.1237 0 0 0.0069 0 0 0 0 0 0 0 0 0 0 0 0 0 0 0 0 0 0 0 0
0.9508 0 0.1237 0 0 0.0069 0 0 0 0 0 0 0 0 0 0 0 0 0 0 0 0 0 0 0 0
0.9508 0 0.1237 0 0 0.0069 0 0 0 0 0 0 0 0 0 0 0 0 0 0 0 0 0 0 0 0
0.9508 0 0.1237 0 0 0.0069 0 0 0 0 0 0 0 0 0 0 0 0 0 0 0 0 0 0 0 0
0.9508 0 0.1237 0 0 0.0069 0 0 0 0 0 0 0 0 0 0 0 0 0 0 0 0 0 0 0 0
0.9508 0 0.1237 0 0 0.0069 0 0 0 0 0 0 0 0 0 0 0 0 0 0 0 0 0 0 0 0
0.9508 0 0.1237 0 0 0.0069 0 0 0 0 0 0 0 0 0 0 0 0 0 0 0 0 0 0 0 0
0.9508 0 0.1237 0 0 0.0069 0 0 0 0 0 0 0 0 0 0 0 0 0 0 0 0 0 0 0 0
0.9508 0 0.1237 0 0 0.0069 0 0 0 0 0 0 0 0 0 0 0 0 0 0 0 0 0 0 0 0

loop_
_atom_site_aniso_label
_atom_site_aniso_U_11
_atom_site_aniso_U_22
_atom_site_aniso_U_33
_atom_site_aniso_U_12
_atom_site_aniso_U_13
_atom_site_aniso_U_23
O(10) 0.01254(11) 0.02118(17) 0.01157(11) 0.00190(10) 0.00115(9) -0.00154(11)
O(20) 0.01604(13) 0.01693(17) 0.01332(12) 0.00025(11) 0.00172(8) -0.00133(10)
O(30) 0.01504(12) 0.01702(15) 0.01305(12) 0.00437(11) -0.00160(9) 0.00261(11)
O(40) 0.01471(12) 0.01369(15) 0.01439(11) -0.00038(10) -0.00338(9) 0.00135(10)
O(50) 0.01850(14) 0.01901(16) 0.01439(12) 0.00582(12) 0.00068(9) 0.00212(12)
O(60) 0.01039(12) 0.02656(18) 0.01746(13) -0.00020(11) -0.00166(9) 0.00645(13)
O(70) 0.01387(11) 0.01545(15) 0.01467(11) 0.00016(10) -0.00092(9) -0.00102(11)
O(80) 0.01476(13) 0.01377(16) 0.02580(16) 0.00193(11) -0.00160(10) 0.00419(12)
O(83) 0.0153(2) 0.0194(3) 0.0137(3) 0.0002(2) -0.00076(12) 0.00039(15)
O(90) 0.01137(11) 0.01607(15) 0.01418(11) 0.00442(10) -0.00316(9) -0.00150(11)
O(100) 0.00893(11) 0.01273(15) 0.02141(14) 0.00135(10) 0.00047(8) 0.00243(11)
O(112) 0.0395(4) 0.0294(3) 0.0158(3) 0.0168(3) 0.00907(18) 0.0058(2)
O(82) 0.01723(16) 0.0175(2) 0.01523(17) -0.00676(16) -0.00294(14) 0.00289(16)
N(1) 0.01299(16) 0.0124(2) 0.01266(16) -0.00103(11) 0.00289(12) -0.00336(12)
N(2) 0.01428(13) 0.01134(17) 0.01399(14) -0.00160(11) 0.00119(9) -0.00042(12)
N(3) 0.01011(11) 0.01099(15) 0.01056(12) 0.00151(10) 0.00019(9) 0.00134(10)
N(4) 0.01447(13) 0.01223(17) 0.01056(12) -0.00103(11) -0.00250(9) -0.00039(11)
N(5) 0.01258(12) 0.01254(17) 0.01204(13) 0.00132(11) -0.00038(9) -0.00141(12)
N(6) 0.01056(12) 0.01394(16) 0.01311(12) 0.00005(11) -0.00123(9) -0.00104(12)
N(7) 0.01599(13) 0.01306(17) 0.01334(13) -0.00007(12) -0.00120(10) 0.00041(12)
N(8) 0.01132(13) 0.01230(17) 0.01566(14) -0.00157(11) -0.00101(9) 0.00187(12)
N(9) 0.01139(14) 0.01369(18) 0.01277(15) 0.00366(14) -0.00305(11) -0.00326(14)
N(10) 0.00852(12) 0.00869(16) 0.01438(13) 0.00018(10) -0.00096(8) -0.00022(10)
N(11) 0.01203(13) 0.01057(18) 0.00989(16) 0.00076(14) 0.00026(9) 0.00091(13)
C(10) 0.01143(13) 0.01109(17) 0.01274(14) 0.00078(11) 0.00125(10) -0.00102(12)
C(11) 0.01188(13) 0.01110(18) 0.01933(16) 0.00069(12) 0.00015(11) -0.00160(13)
C(12) 0.02014(19) 0.0140(2) 0.0311(2) -0.00010(15) -0.00694(15) 0.00550(17)
C(20) 0.01001(12) 0.01202(18) 0.01215(14) -0.00005(11) 0.00133(9) -0.00063(12)
C(21) 0.00916(12) 0.01229(17) 0.01234(13) -0.00067(11) 0.00132(9) 0.00045(11)
C(22) 0.01621(15) 0.01549(19) 0.01670(15) -0.00369(13) 0.00259(11) 0.00338(14)
C(30) 0.01056(12) 0.01209(17) 0.01014(13) 0.00122(11) -0.00076(9) 0.00109(11)
C(31) 0.01196(13) 0.01239(17) 0.01003(12) -0.00035(11) -0.00027(9) -0.00084(11)
C(32) 0.01495(14) 0.01580(19) 0.01118(14) -0.00265(13) 0.00094(10) -0.00047(12)
C(33) 0.01401(14) 0.01450(19) 0.01360(14) -0.00260(12) 0.00082(10) -0.00106(12)
C(34) 0.01998(19) 0.0209(2) 0.0314(2) -0.00008(16) -0.01011(16) -0.00305(19)
C(35) 0.02192(19) 0.0181(2) 0.02149(18) -0.00728(16) 0.00207(14) 0.00186(16)
C(40) 0.01057(12) 0.01174(17) 0.01124(13) 0.00057(11) -0.00107(9) -0.00087(12)
C(41) 0.00987(12) 0.01296(18) 0.01380(14) 0.00044(11) -0.00083(9) -0.00196(12)
C(42) 0.01065(13) 0.0181(2) 0.01917(16) -0.00028(12) 0.00243(11) -0.00276(15)
C(43) 0.01365(16) 0.0215(2) 0.0322(2) -0.00400(15) 0.00321(14) -0.00586(19)
C(44) 0.01414(16) 0.0237(2) 0.0290(2) 0.00132(15) 0.00475(14) -0.00897(19)
C(50) 0.01079(12) 0.01419(18) 0.01177(14) 0.00209(12) -0.00066(10) -0.00043(12)
C(51) 0.01020(12) 0.01486(18) 0.01124(13) 0.00135(11) -0.00085(9) -0.00154(12)
C(52) 0.01321(14) 0.0200(2) 0.01166(13) 0.00270(13) -0.00180(10) -0.00253(13)
C(53) 0.01775(16) 0.0213(2) 0.01236(14) 0.00519(14) -0.00032(11) -0.00332(14)
C(54) 0.0279(2) 0.0288(3) 0.01571(17) 0.00378(19) -0.00086(14) -0.00822(18)
C(55) 0.01432(17) 0.0405(3) 0.01939(17) 0.00411(18) 0.00126(12) -0.0061(2)
C(60) 0.01141(13) 0.01535(18) 0.01248(14) 0.00131(12) -0.00054(10) 0.00049(13)
C(61) 0.01792(17) 0.01231(19) 0.01517(16) -0.00018(13) -0.00053(13) -0.00118(14)
C(70) 0.01331(13) 0.01267(18) 0.01246(13) -0.00162(12) -0.00024(10) 0.00027(12)
C(71) 0.01491(14) 0.01401(18) 0.01331(14) -0.00386(12) -0.00048(10) 0.00119(13)
C(72) 0.01985(17) 0.0207(2) 0.01490(15) -0.00717(15) 0.00424(12) -0.00278(14)
C(73) 0.0271(2) 0.0286(3) 0.01875(18) -0.0137(2) 0.00492(15) 0.00075(18)
C(80) 0.01117(14) 0.01001(17) 0.01459(14) 0.00029(12) -0.00107(9) 0.00106(12)
C(81) 0.00988(12) 0.01029(16) 0.01214(13) 0.00056(11) -0.00097(9) -0.00064(11)
C(82) 0.00940(13) 0.0127(2) 0.01484(15) 0.00032(13) -0.00030(11) 0.00006(13)
C(83) 0.01186(13) 0.01437(18) 0.01435(14) -0.00027(12) 0.00117(10) -0.00158(12)
C(84) 0.01640(16) 0.0234(2) 0.02060(17) 0.00350(15) 0.00561(13) -0.00300(16)
C(85) 0.01416(14) 0.0179(2) 0.01274(14) 0.00111(13) -0.00027(11) -0.00001(13)
C(86) 0.01464(16) 0.0252(2) 0.01227(19) -0.00472(18) 0.00011(12) 0.00133(17)
C(87) 0.02097(19) 0.0300(3) 0.0124(2) -0.0079(2) -0.00003(14) 0.00199(19)
C(88) 0.0256(2) 0.0434(4) 0.01309(16) -0.0116(2) -0.00181(14) 0.00152(19)
C(90) 0.00958(13) 0.01056(17) 0.01172(14) 0.00194(12) -0.00193(10) -0.00084(12)
C(91) 0.00983(12) 0.00923(16) 0.01246(13) 0.00066(10) -0.00110(9) -0.00026(11)
C(92) 0.01137(13) 0.01091(17) 0.01467(14) -0.00078(11) -0.00030(10) 0.00076(12)
C(93) 0.01975(17) 0.0164(2) 0.01452(15) -0.00304(14) 0.00274(12) -0.00148(14)
C(94) 0.01732(15) 0.01066(18) 0.01757(15) -0.00136(13) -0.00215(11) 0.00135(13)
C(100) 0.00834(12) 0.00973(17) 0.01335(13) 0.00016(11) -0.00027(9) 0.00065(11)
C(101) 0.00924(12) 0.00995(16) 0.01053(12) -0.00023(10) -0.00038(9) 0.00048(11)
C(1E) 0.00963(12) 0.01300(17) 0.01128(12) -0.00174(11) -0.00031(9) 0.00116(11)
C(1F) 0.01080(12) 0.01426(18) 0.01148(13) 0.00044(11) 0.00042(9) 0.00070(12)
C(1G) 0.01138(14) 0.0302(3) 0.01599(15) 0.00325(14) 0.00166(11) 0.00245(16)
C(1H) 0.01523(14) 0.01590(19) 0.01304(14) 0.00041(13) -0.00036(10) 0.00286(13)
C(110) 0.01991(19) 0.0150(2) 0.01045(19) 0.00488(17) 0.00466(14) 0.00253(16)
C(111) 0.01346(15) 0.01023(19) 0.01061(15) 0.00126(11) 0.00106(12) 0.00058(12)
C(1I) 0.01391(14) 0.01238(18) 0.01089(13) 0.00056(12) -0.00112(10) -0.00155(12)
C(1J) 0.01278(13) 0.01050(17) 0.01264(13) -0.00041(11) -0.00142(10) -0.00098(11)
C(1K) 0.01885(16) 0.01092(19) 0.01857(16) 0.00035(13) -0.00139(12) -0.00301(13)
C(1L) 0.01624(15) 0.01425(19) 0.01794(16) -0.00036(13) 0.00327(12) 0.00076(14)
C(19) 0.01522(16) 0.0252(2) 0.01882(16) -0.00240(15) 0.00583(12) -0.00877(16)
C(49) 0.0319(2) 0.0169(2) 0.01543(16) -0.00389(17) -0.01040(15) 0.00263(15)
C(69) 0.01236(14) 0.0176(2) 0.02140(17) -0.00262(13) -0.00191(11) -0.00298(15)
C(79) 0.01858(18) 0.0161(2) 0.01729(16) 0.00205(15) -0.00183(13) 0.00078(14)
C(99) 0.0211(2) 0.0351(4) 0.0201(2) 0.0174(2) -0.00942(18) -0.0103(2)
C(98) 0.00914(12) 0.01080(17) 0.02046(16) 0.00102(11) -0.00123(10) 0.00036(13)
C(97) 0.01665(15) 0.01337(18) 0.01157(13) -0.00087(12) -0.00167(10) 0.00213(12)

loop_
_atom_site_label
_atom_site_fract_x
_atom_site_fract_y
_atom_site_fract_z
_atom_site_U_iso_or_equiv
_atom_site_occupancy
O(10) 0.71584(3) 0.45769(2) 0.159103(9) 0.015 1
O(20) 0.46835(3) 0.33545(2) 0.210138(10) 0.015 1
O(30) 0.47100(3) 0.31127(2) 0.082536(9) 0.015 1
O(40) 0.57974(3) 0.04789(2) 0.083755(9) 0.014 1
O(50) 0.50842(3) -0.00420(2) -0.039859(9) 0.017 1
O(60) 0.72506(3) -0.21223(3) 0.022315(9) 0.018 1
O(70) 0.51275(3) -0.18019(2) 0.081466(9) 0.015 1
O(80) 0.85154(3) -0.14240(2) 0.136386(10) 0.018 1
O(83) 0.13203(4) 0.12882(3) 0.15930(2) 0.016 0.7535
O(90) 0.70443(3) 0.12044(2) 0.158550(9) 0.014 1
O(100) 0.98466(3) 0.21649(2) 0.214158(9) 0.014 1
O(112) 0.78463(9) 0.47479(7) 0.29324(6) 0.028 1
O(82) 0.98512(4) 0.09172(4) 0.098737(16) 0.017 1
N(1) 0.66662(4) 0.49925(2) 0.217935(13) 0.013 1
N(2) 0.49587(3) 0.39590(3) 0.153107(11) 0.013 1
N(3) 0.52331(3) 0.22102(3) 0.128792(10) 0.011 1
N(4) 0.55815(3) 0.15633(3) 0.042278(10) 0.012 1
N(5) 0.50350(3) -0.05472(3) 0.019874(11) 0.012 1
N(6) 0.56012(3) -0.21472(3) -0.004558(10) 0.013 1
N(7) 0.63821(3) -0.28292(3) 0.086176(11) 0.014 1
N(8) 0.68459(3) -0.09033(3) 0.124308(10) 0.013 1
N(9) 0.85700(3) 0.04122(3) 0.160384(13) 0.013 1
N(10) 0.80291(3) 0.21968(3) 0.216361(9) 0.011 1
N(11) 0.86538(3) 0.38341(3) 0.254319(13) 0.011 1
C(10) 0.64513(3) 0.47638(3) 0.181699(11) 0.012 1
C(11) 0.52775(3) 0.47818(3) 0.168235(12) 0.014 1
C(12) 0.51840(4) 0.54566(3) 0.137448(15) 0.022 1
C(20) 0.46899(3) 0.32994(3) 0.175737(11) 0.011 1
C(21) 0.43857(3) 0.24726(3) 0.154615(11) 0.011 1
C(22) 0.41280(3) 0.17486(3) 0.181477(12) 0.016 1
C(30) 0.53030(3) 0.25354(3) 0.093978(10) 0.011 1
C(31) 0.61554(3) 0.21390(3) 0.068453(10) 0.011 1
C(32) 0.68019(3) 0.28506(3) 0.049891(11) 0.014 1
C(33) 0.74094(3) 0.33789(3) 0.079485(11) 0.014 1
C(34) 0.83741(4) 0.28963(4) 0.095300(16) 0.024 1
C(35) 0.77454(4) 0.42377(3) 0.063075(14) 0.02 1
C(40) 0.53671(3) 0.07668(3) 0.055106(10) 0.011 1
C(41) 0.45293(3) 0.02149(3) 0.034963(11) 0.012 1
C(42) 0.36347(3) -0.00011(3) 0.063244(13) 0.016 1
C(43) 0.28185(4) -0.06076(4) 0.045810(16) 0.022 1
C(44) 0.30894(4) 0.08230(4) 0.076526(15) 0.022 1
C(50) 0.52752(3) -0.06097(3) -0.017065(11) 0.012 1
C(51) 0.58811(3) -0.14227(3) -0.028767(10) 0.012 1
C(52) 0.57661(3) -0.16320(3) -0.070463(11) 0.015 1
C(53) 0.66077(4) -0.22789(3) -0.083662(12) 0.017 1
C(54) 0.63000(5) -0.26572(4) -0.121691(13) 0.024 1
C(55) 0.77243(4) -0.18782(4) -0.085714(13) 0.025 1
C(60) 0.63397(3) -0.24200(3) 0.020608(11) 0.013 1
C(61) 0.60256(4) -0.31108(4) 0.048982(14) 0.015 1
C(70) 0.58864(3) -0.21188(3) 0.099053(11) 0.013 1
C(71) 0.62660(3) -0.16760(3) 0.135102(11) 0.014 1
C(72) 0.53095(4) -0.14225(4) 0.159740(12) 0.018 1
C(73) 0.46817(4) -0.21852(4) 0.174821(14) 0.025 1
C(80) 0.79182(3) -0.08296(3) 0.127391(10) 0.012 1
C(81) 0.83493(3) 0.00821(3) 0.122307(10) 0.011 1
C(82) 0.93361(3) 0.01112(3) 0.096541(12) 0.012 1
C(83) 0.90050(3) -0.00582(3) 0.055479(11) 0.014 1
C(84) 0.99937(4) -0.02497(4) 0.031706(13) 0.02 1
C(85) 0.83840(3) 0.07067(3) 0.039014(11) 0.015 1
C(86) 0.78517(4) 0.05137(4) 0.002412(15) 0.017 1
C(87) 0.80823(5) 0.09019(5) -0.029835(16) 0.021 1
C(88) 0.75411(5) 0.07418(5) -0.066681(13) 0.027 1
C(90) 0.78429(3) 0.09502(3) 0.175743(12) 0.011 1
C(91) 0.80054(3) 0.12539(3) 0.216315(10) 0.011 1
C(92) 0.71360(3) 0.08651(3) 0.241846(11) 0.012 1
C(93) 0.72558(4) 0.11886(3) 0.282125(12) 0.017 1
C(94) 0.72085(3) -0.01135(3) 0.240461(12) 0.015 1
C(100) 0.90038(3) 0.25782(3) 0.215157(10) 0.01 1
C(101) 0.90243(3) 0.35677(3) 0.216712(10) 0.01 1
C(1E) 1.01516(3) 0.39128(3) 0.208961(10) 0.011 1
C(1F) 1.05531(3) 0.37922(3) 0.168479(10) 0.012 1
C(1G) 1.17765(3) 0.37478(4) 0.167837(12) 0.019 1
C(1H) 1.01475(3) 0.45108(3) 0.142930(11) 0.015 1
C(110) 0.80936(11) 0.45521(13) 0.26114(6) 0.015 1
C(111) 0.77855(4) 0.51478(3) 0.228948(13) 0.011 1
C(1I) 0.79521(3) 0.60766(3) 0.240856(11) 0.012 1
C(1J) 0.79179(3) 0.67188(3) 0.208441(11) 0.012 1
C(1K) 0.77918(4) 0.76220(3) 0.224407(12) 0.016 1
C(1L) 0.89301(4) 0.66501(3) 0.184305(12) 0.016 1
C(19) 0.58265(4) 0.51434(4) 0.245851(13) 0.02 1
C(49) 0.51246(5) 0.19114(3) 0.007706(13) 0.021 1
C(69) 0.44913(3) -0.24466(3) -0.005451(13) 0.017 1
C(79) 0.73965(4) -0.31743(3) 0.100163(13) 0.017 1
C(99) 0.94614(12) 0.00409(9) 0.18099(3) 0.025 1
C(98) 0.70301(3) 0.26801(3) 0.212472(12) 0.013 1
C(97) 0.90127(3) 0.33210(3) 0.286270(11) 0.014 1
H(83A) 0.161374 0.080824 0.172944 0.043(5) 0.7535
H(83B) 0.094147 0.165724 0.176531 0.053(5) 0.7535
H(82A) 1.026496 0.095024 0.121544 0.049(6) 1
H(2) 0.493764 0.387578 0.125052 0.038(3) 1
H(3) 0.577937 0.177589 0.137225 0.042(3) 1
H(5) 0.521113 -0.103907 0.037108 0.031(3) 1
H(8) 0.642675 -0.040339 0.114118 0.039(3) 1
H(11) 0.475082 0.495478 0.191727 0.034(2) 1
H(12A) 0.542794 0.60593 0.147925 0.052(2) 1
H(12B) 0.438017 0.549422 0.128186 0.062(3) 1
H(12C) 0.56814 0.528356 0.11463 0.053(3) 1
H(21) 0.36624 0.260678 0.138095 0.037(2) 1
H(22A) 0.384014 0.121566 0.166196 0.044(2) 1
H(22B) 0.353449 0.195302 0.200689 0.062(3) 1
H(22C) 0.482931 0.157339 0.196275 0.060(3) 1
H(31) 0.669922 0.17533 0.085787 0.023(2) 1
H(32A) 0.626382 0.32683 0.03419 0.041(2) 1
H(32B) 0.737323 0.256962 0.030269 0.056(3) 1
H(33) 0.685585 0.350623 0.102776 0.038(3) 1
H(34A) 0.874184 0.326864 0.116495 0.041(2) 1
H(34B) 0.893309 0.277745 0.073592 0.062(3) 1
H(34C) 0.811609 0.230749 0.106827 0.056(3) 1
H(35A) 0.827679 0.41372 0.040359 0.060(3) 1
H(35B) 0.813427 0.460572 0.083949 0.051(2) 1
H(35C) 0.705944 0.457114 0.053582 0.049(2) 1
H(41) 0.418184 0.058703 0.01183 0.029(2) 1
H(42) 0.399632 -0.031951 0.087623 0.033(2) 1
H(43A) 0.318502 -0.120417 0.040157 0.067(3) 1
H(43B) 0.252663 -0.034055 0.020506 0.054(3) 1
H(43C) 0.217159 -0.069932 0.064571 0.057(3) 1
H(44A) 0.247838 0.067256 0.096022 0.050(2) 1
H(44B) 0.274859 0.114238 0.053219 0.058(3) 1
H(44C) 0.366278 0.122677 0.089349 0.052(2) 1
H(51) 0.673413 -0.12917 -0.023949 0.034(2) 1
H(52A) 0.496876 -0.189219 -0.075648 0.045(3) 1
H(52B) 0.584752 -0.104478 -0.086771 0.038(2) 1
H(53) 0.663552 -0.280353 -0.063187 0.039(3) 1
H(54A) 0.626692 -0.21625 -0.141935 0.044(2) 1
H(54B) 0.553921 -0.295194 -0.1197 0.051(2) 1
H(54C) 0.68752 -0.311778 -0.12989 0.066(3) 1
H(55A) 0.829313 -0.23556 -0.092482 0.067(3) 1
H(55B) 0.792024 -0.160037 -0.059513 0.061(3) 1
H(55C) 0.773107 -0.139862 -0.106677 0.054(3) 1
H(61A) 0.515931 -0.320247 0.048745 0.020(3) 1
H(61B) 0.640476 -0.371699 0.041646 0.033(3) 1
H(71) 0.679785 -0.210687 0.150765 0.023(2) 1
H(72A) 0.559983 -0.104089 0.183282 0.040(2) 1
H(72B) 0.477014 -0.101938 0.143373 0.051(3) 1
H(73A) 0.43655 -0.25429 0.152172 0.049(2) 1
H(73B) 0.404707 -0.196683 0.192017 0.074(3) 1
H(73C) 0.51987 -0.258069 0.190717 0.049(2) 1
H(81) 0.771443 0.047405 0.109686 0.031(2) 1
H(82) 0.990209 -0.03887 0.105234 0.026(3) 1
H(83) 0.848001 -0.062162 0.054888 0.035(3) 1
H(84A) 1.038102 -0.080297 0.042122 0.046(2) 1
H(84B) 1.052683 0.027579 0.032922 0.049(2) 1
H(84C) 0.975925 -0.035479 0.003538 0.053(3) 1
H(85A) 0.777372 0.090686 0.059101 0.039(2) 1
H(85B) 0.893752 0.123963 0.035166 0.052(3) 1
H(86) 0.723873 0.002989 0.001916 0.046(6) 1
H(87) 0.871696 0.13676 -0.029361 0.062(6) 1
H(88A) 0.811105 0.052256 -0.086446 0.073(3) 1
H(88B) 0.719579 0.131902 -0.076387 0.074(3) 1
H(88C) 0.693293 0.027671 -0.063301 0.064(3) 1
H(91) 0.878796 0.102058 0.225963 0.028(2) 1
H(92) 0.634724 0.106084 0.231261 0.029(2) 1
H(93A) 0.71512 0.186013 0.28277 0.045(2) 1
H(93B) 0.802822 0.103179 0.292227 0.052(2) 1
H(93C) 0.667058 0.089347 0.299267 0.048(2) 1
H(94A) 0.661243 -0.038161 0.257994 0.043(2) 1
H(94B) 0.797342 -0.031132 0.249847 0.043(2) 1
H(94C) 0.70892 -0.03267 0.212582 0.048(2) 1
H(101) 0.847102 0.382076 0.195478 0.0223(19) 1
H(11E) 1.071224 0.359612 0.227905 0.035(2) 1
H(12E) 1.016231 0.45945 0.215519 0.034(2) 1
H(1F) 1.023924 0.318256 0.157824 0.034(2) 1
H(11G) 1.204444 0.364472 0.140023 0.052(2) 1
H(12G) 1.20384 0.323901 0.185144 0.057(3) 1
H(13G) 1.209485 0.43313 0.177942 0.055(3) 1
H(11H) 1.05034 0.509652 0.151058 0.037(2) 1
H(12H) 0.930501 0.45595 0.145331 0.048(2) 1
H(13H) 1.035517 0.437253 0.114779 0.048(2) 1
H(111) 0.826469 0.502011 0.207196 0.028(4) 1
H(11I) 0.872607 0.61298 0.254882 0.037(2) 1
H(12I) 0.733251 0.624693 0.261122 0.033(2) 1
H(1J) 0.721794 0.657548 0.190871 0.031(2) 1
H(11K) 0.703159 0.768101 0.237277 0.059(3) 1
H(12K) 0.785729 0.807498 0.202456 0.042(2) 1
H(13K) 0.839999 0.773652 0.244472 0.050(2) 1
H(11L) 0.895113 0.716324 0.164949 0.049(2) 1
H(12L) 0.892538 0.606195 0.169602 0.047(2) 1
H(13L) 0.961612 0.667885 0.201699 0.035(2) 1
H(19A) 0.541787 0.572399 0.239539 0.040(2) 1
H(19B) 0.617814 0.519151 0.27301 0.048(3) 1
H(19C) 0.526751 0.462871 0.245555 0.038(2) 1
H(49A) 0.50653 0.14164 -0.012737 0.035(2) 1
H(49B) 0.562607 0.240843 -0.002749 0.069(3) 1
H(49C) 0.434688 0.216216 0.013171 0.056(3) 1
H(69A) 0.446894 -0.309382 -0.014767 0.053(3) 1
H(69B) 0.403505 -0.205899 -0.024129 0.039(2) 1
H(69C) 0.415361 -0.240796 0.021953 0.048(3) 1
H(79A) 0.791735 -0.330225 0.077159 0.078(6) 0.7172
H(79B) 0.724617 -0.375274 0.115061 0.050(5) 0.7172
H(79C) 0.77607 -0.272084 0.118468 0.058(5) 0.7172
H(79D) 0.736534 -0.321629 0.129986 0.092(18) 0.2828
H(79E) 0.798358 -0.27976 0.092735 0.10(2) 0.2828
H(79F) 0.752106 -0.379605 0.088737 0.092(18) 0.2828
H(99A) 0.97776 0.044696 0.202284 0.078(4) 1
H(99B) 1.001017 -0.030407 0.163814 0.058(4) 1
H(99C) 0.908232 -0.045557 0.19657 0.060(4) 1
H(98A) 0.698457 0.315242 0.233962 0.048(3) 1
H(98B) 0.63654 0.225651 0.214864 0.042(2) 1
H(98C) 0.701045 0.298682 0.185782 0.053(3) 1
H(97A) 0.891666 0.367868 0.311495 0.041(2) 1
H(97B) 0.98347 0.315697 0.28278 0.049(3) 1
H(97C) 0.854853 0.275055 0.287897 0.045(3) 1

loop_
_geom_angle_atom_site_label_1
_geom_angle_atom_site_label_2
_geom_angle_atom_site_label_3
_geom_angle_site_symmetry_1
_geom_angle_site_symmetry_2
_geom_angle_site_symmetry_3
_geom_angle
_geom_angle_publ_flag
C(10) N(1) C(19) 1_555 1_555 1_555 122.91(4) yes
C(11) N(2) C(20) 1_555 1_555 1_555 121.55(4) yes
C(21) N(3) C(30) 1_555 1_555 1_555 121.48(4) yes
C(40) N(4) C(49) 1_555 1_555 1_555 123.35(4) yes
C(41) N(5) C(50) 1_555 1_555 1_555 121.05(4) yes
C(51) N(6) C(60) 1_555 1_555 1_555 118.05(4) yes
C(51) N(6) C(69) 1_555 1_555 1_555 117.40(4) yes
C(60) N(6) C(69) 1_555 1_555 1_555 123.94(4) yes
C(61) N(7) C(70) 1_555 1_555 1_555 114.49(4) yes
C(61) N(7) C(79) 1_555 1_555 1_555 117.37(4) yes
C(70) N(7) C(79) 1_555 1_555 1_555 125.69(4) yes
C(71) N(8) C(80) 1_555 1_555 1_555 122.80(4) yes
C(90) N(9) C(99) 1_555 1_555 1_555 123.89(6) yes
C(100) N(10) C(98) 1_555 1_555 1_555 122.31(4) yes
C(110) N(11) C(97) 1_555 1_555 1_555 118.45(10) yes
O(10) C(10) N(1) 1_555 1_555 1_555 122.66(4) yes
N(2) C(11) C(12) 1_555 1_555 1_555 108.97(4) yes
O(20) C(20) N(2) 1_555 1_555 1_555 122.91(4) yes
N(3) C(21) C(22) 1_555 1_555 1_555 109.97(4) yes
O(30) C(30) N(3) 1_555 1_555 1_555 122.80(4) yes
O(30) C(30) C(31) 1_555 1_555 1_555 121.06(3) yes
N(3) C(30) C(31) 1_555 1_555 1_555 116.13(4) yes
C(30) C(31) C(32) 1_555 1_555 1_555 109.28(4) yes
C(34) C(33) C(35) 1_555 1_555 1_555 111.06(4) yes
O(40) C(40) N(4) 1_555 1_555 1_555 121.81(4) yes
O(40) C(40) C(41) 1_555 1_555 1_555 118.49(4) yes
N(4) C(40) C(41) 1_555 1_555 1_555 119.63(3) yes
N(5) C(41) C(40) 1_555 1_555 1_555 109.77(3) yes
C(43) C(42) C(44) 1_555 1_555 1_555 110.59(4) yes
O(50) C(50) N(5) 1_555 1_555 1_555 123.27(4) yes
O(50) C(50) C(51) 1_555 1_555 1_555 120.97(4) yes
N(5) C(50) C(51) 1_555 1_555 1_555 115.63(4) yes
N(6) C(51) C(50) 1_555 1_555 1_555 111.23(3) yes
N(6) C(51) C(52) 1_555 1_555 1_555 112.59(4) yes
C(50) C(51) C(52) 1_555 1_555 1_555 113.24(3) yes
C(51) C(52) C(53) 1_555 1_555 1_555 112.04(3) yes
C(52) C(53) C(54) 1_555 1_555 1_555 110.81(4) yes
C(52) C(53) C(55) 1_555 1_555 1_555 111.67(4) yes
C(54) C(53) C(55) 1_555 1_555 1_555 110.20(4) yes
O(60) C(60) N(6) 1_555 1_555 1_555 122.86(4) yes
O(60) C(60) C(61) 1_555 1_555 1_555 118.12(4) yes
N(6) C(60) C(61) 1_555 1_555 1_555 119.00(4) yes
N(7) C(61) C(60) 1_555 1_555 1_555 107.91(4) yes
O(70) C(70) N(7) 1_555 1_555 1_555 120.46(4) yes
O(70) C(70) C(71) 1_555 1_555 1_555 118.63(4) yes
N(7) C(70) C(71) 1_555 1_555 1_555 120.89(4) yes
N(8) C(71) C(70) 1_555 1_555 1_555 107.83(3) yes
N(8) C(71) C(72) 1_555 1_555 1_555 108.84(4) yes
C(70) C(71) C(72) 1_555 1_555 1_555 110.80(3) yes
C(71) C(72) C(73) 1_555 1_555 1_555 113.56(5) yes
O(80) C(80) N(8) 1_555 1_555 1_555 123.84(4) yes
O(80) C(80) C(81) 1_555 1_555 1_555 121.22(4) yes
N(8) C(80) C(81) 1_555 1_555 1_555 114.72(4) yes
C(80) C(81) C(82) 1_555 1_555 1_555 112.28(4) yes
O(82) C(82) C(81) 1_555 1_555 1_555 110.93(4) yes
C(85) C(86) C(87) 1_555 1_555 1_555 124.40(6) yes
C(86) C(87) C(88) 1_555 1_555 1_555 125.65(6) yes
O(90) C(90) N(9) 1_555 1_555 1_555 122.74(4) yes
O(90) C(90) C(91) 1_555 1_555 1_555 118.29(4) yes
N(9) C(90) C(91) 1_555 1_555 1_555 118.97(4) yes
C(93) C(92) C(94) 1_555 1_555 1_555 110.76(3) yes
O(100) C(100) N(10) 1_555 1_555 1_555 122.38(4) yes
C(101) C(1E) C(1F) 1_555 1_555 1_555 115.16(3) yes
C(1E) C(1F) C(1G) 1_555 1_555 1_555 110.19(3) yes
C(1E) C(1F) C(1H) 1_555 1_555 1_555 111.06(3) yes
C(1G) C(1F) C(1H) 1_555 1_555 1_555 110.77(4) yes
O(112) C(110) N(11) 1_555 1_555 1_555 120.61(16) yes
O(112) C(110) C(111) 1_555 1_555 1_555 119.07(16) yes
N(11) C(110) C(111) 1_555 1_555 1_555 120.30(16) yes
C(110) C(111) C(1I) 1_555 1_555 1_555 109.70(8) yes
C(110) C(111) H(111) 1_555 1_555 1_555 108.05(9) yes
C(111) C(1I) C(1J) 1_555 1_555 1_555 114.22(3) yes
C(1I) C(1J) C(1K) 1_555 1_555 1_555 109.12(3) yes
C(1I) C(1J) C(1L) 1_555 1_555 1_555 110.75(3) yes
C(1I) C(1J) H(1J) 1_555 1_555 1_555 108.56(3) yes
C(1K) C(1J) C(1L) 1_555 1_555 1_555 110.99(4) yes

loop_
_geom_bond_atom_site_label_1
_geom_bond_atom_site_label_2
_geom_bond_site_symmetry_1
_geom_bond_site_symmetry_2
_geom_bond_distance
_geom_bond_publ_flag
O(10) C(10) 1_555 1_555 1.2309(5) yes
O(20) C(20) 1_555 1_555 1.2295(5) yes
O(30) C(30) 1_555 1_555 1.2374(5) yes
O(40) C(40) 1_555 1_555 1.2391(5) yes
O(50) C(50) 1_555 1_555 1.2273(6) yes
O(60) C(60) 1_555 1_555 1.2314(5) yes
O(70) C(70) 1_555 1_555 1.2403(5) yes
O(80) C(80) 1_555 1_555 1.2347(6) yes
O(83) H(83A) 1_555 1_555 0.9670 yes
O(83) H(83B) 1_555 1_555 0.9670 yes
O(90) C(90) 1_555 1_555 1.2368(5) yes
O(100) C(100) 1_555 1_555 1.2363(5) yes
O(112) C(110) 1_555 1_555 1.224(3) yes
O(82) C(82) 1_555 1_555 1.4179(8) yes
O(82) H(82A) 1_555 1_555 0.9650 yes
N(1) C(10) 1_555 1_555 1.3672(6) yes
N(1) C(19) 1_555 1_555 1.4654(6) yes
N(2) C(11) 1_555 1_555 1.4515(6) yes
N(2) C(20) 1_555 1_555 1.3523(6) yes
N(2) H(2) 1_555 1_555 1.0090 yes
N(3) C(21) 1_555 1_555 1.4620(5) yes
N(3) C(30) 1_555 1_555 1.3443(5) yes
N(3) H(3) 1_555 1_555 1.0090 yes
N(4) C(40) 1_555 1_555 1.3541(6) yes
N(4) C(49) 1_555 1_555 1.4635(6) yes
N(5) C(41) 1_555 1_555 1.4527(6) yes
N(5) C(50) 1_555 1_555 1.3543(5) yes
N(5) H(5) 1_555 1_555 1.0090 yes
N(6) C(51) 1_555 1_555 1.4670(6) yes
N(6) C(60) 1_555 1_555 1.3560(6) yes
N(6) C(69) 1_555 1_555 1.4643(6) yes
N(7) C(61) 1_555 1_555 1.4666(7) yes
N(7) C(70) 1_555 1_555 1.3526(6) yes
N(7) C(79) 1_555 1_555 1.4653(7) yes
N(8) C(71) 1_555 1_555 1.4611(6) yes
N(8) C(80) 1_555 1_555 1.3494(5) yes
N(8) H(8) 1_555 1_555 1.0090 yes
N(9) C(90) 1_555 1_555 1.3542(7) yes
N(9) C(99) 1_555 1_555 1.4553(17) yes
N(10) C(100) 1_555 1_555 1.3570(5) yes
N(10) C(98) 1_555 1_555 1.4661(5) yes
N(11) C(110) 1_555 1_555 1.346(2) yes
N(11) C(97) 1_555 1_555 1.4640(6) yes
C(11) C(12) 1_555 1_555 1.5274(7) yes
C(11) H(11) 1_555 1_555 1.0990 yes
C(12) H(12A) 1_555 1_555 1.0590(5) yes
C(12) H(12B) 1_555 1_555 1.0590(5) yes
C(12) H(12C) 1_555 1_555 1.0590(6) yes
C(21) C(22) 1_555 1_555 1.5178(6) yes
C(21) H(21) 1_555 1_555 1.0990 yes
C(22) H(22A) 1_555 1_555 1.0590 yes
C(22) H(22B) 1_555 1_555 1.0590 yes
C(22) H(22C) 1_555 1_555 1.0590 yes
C(30) C(31) 1_555 1_555 1.5321(5) yes
C(31) C(32) 1_555 1_555 1.5265(6) yes
C(31) H(31) 1_555 1_555 1.0990 yes
C(32) H(32A) 1_555 1_555 1.0920 yes
C(32) H(32B) 1_555 1_555 1.0920 yes
C(33) C(34) 1_555 1_555 1.5300(7) yes
C(33) C(35) 1_555 1_555 1.5245(7) yes
C(33) H(33) 1_555 1_555 1.0990 yes
C(34) H(34A) 1_555 1_555 1.0590 yes
C(34) H(34B) 1_555 1_555 1.0590 yes
C(34) H(34C) 1_555 1_555 1.0590 yes
C(35) H(35A) 1_555 1_555 1.0590 yes
C(35) H(35B) 1_555 1_555 1.0590 yes
C(35) H(35C) 1_555 1_555 1.0590 yes
C(40) C(41) 1_555 1_555 1.5354(6) yes
C(41) H(41) 1_555 1_555 1.0990 yes
C(42) C(43) 1_555 1_555 1.5255(7) yes
C(42) C(44) 1_555 1_555 1.5333(7) yes
C(42) H(42) 1_555 1_555 1.0990 yes
C(43) H(43A) 1_555 1_555 1.0590 yes
C(43) H(43B) 1_555 1_555 1.0590 yes
C(43) H(43C) 1_555 1_555 1.0590 yes
C(44) H(44A) 1_555 1_555 1.0590 yes
C(44) H(44B) 1_555 1_555 1.0590 yes
C(44) H(44C) 1_555 1_555 1.0590 yes
C(50) C(51) 1_555 1_555 1.5379(6) yes
C(51) C(52) 1_555 1_555 1.5290(5) yes
C(51) H(51) 1_555 1_555 1.0990 yes
C(52) C(53) 1_555 1_555 1.5336(6) yes
C(52) H(52A) 1_555 1_555 1.0920 yes
C(52) H(52B) 1_555 1_555 1.0920 yes
C(53) C(54) 1_555 1_555 1.5285(6) yes
C(53) C(55) 1_555 1_555 1.5315(7) yes
C(53) H(53) 1_555 1_555 1.0990 yes
C(54) H(54A) 1_555 1_555 1.0590 yes
C(54) H(54B) 1_555 1_555 1.0590 yes
C(54) H(54C) 1_555 1_555 1.0590 yes
C(55) H(55A) 1_555 1_555 1.0590 yes
C(55) H(55B) 1_555 1_555 1.0590 yes
C(55) H(55C) 1_555 1_555 1.0590 yes
C(60) C(61) 1_555 1_555 1.5314(7) yes
C(61) H(61A) 1_555 1_555 1.0920 yes
C(61) H(61B) 1_555 1_555 1.0920 yes
C(70) C(71) 1_555 1_555 1.5352(6) yes
C(71) C(72) 1_555 1_555 1.5355(6) yes
C(71) H(71) 1_555 1_555 1.0990 yes
C(72) C(73) 1_555 1_555 1.5259(7) yes
C(72) H(72A) 1_555 1_555 1.0920 yes
C(72) H(72B) 1_555 1_555 1.0920 yes
C(73) H(73A) 1_555 1_555 1.0590 yes
C(73) H(73B) 1_555 1_555 1.0590 yes
C(73) H(73C) 1_555 1_555 1.0590 yes
C(80) C(81) 1_555 1_555 1.5355(6) yes
C(81) C(82) 1_555 1_555 1.5384(6) yes
C(81) H(81) 1_555 1_555 1.0990 yes
C(82) H(82) 1_555 1_555 1.0990 yes
C(83) C(84) 1_555 1_555 1.5279(6) yes
C(83) H(83) 1_555 1_555 1.0990 yes
C(84) H(84A) 1_555 1_555 1.0590 yes
C(84) H(84B) 1_555 1_555 1.0590 yes
C(84) H(84C) 1_555 1_555 1.0590 yes
C(85) C(86) 1_555 1_555 1.4955(7) yes
C(85) H(85A) 1_555 1_555 1.0920 yes
C(85) H(85B) 1_555 1_555 1.0920 yes
C(86) C(87) 1_555 1_555 1.3318(8) yes
C(86) H(86) 1_555 1_555 1.0770 yes
C(87) C(88) 1_555 1_555 1.4986(8) yes
C(87) H(87) 1_555 1_555 1.0770 yes
C(88) H(88A) 1_555 1_555 1.0590 yes
C(88) H(88B) 1_555 1_555 1.0590 yes
C(88) H(88C) 1_555 1_555 1.0590 yes
C(90) C(91) 1_555 1_555 1.5360(6) yes
C(91) H(91) 1_555 1_555 1.0990 yes
C(92) C(93) 1_555 1_555 1.5300(6) yes
C(92) C(94) 1_555 1_555 1.5344(6) yes
C(92) H(92) 1_555 1_555 1.0990 yes
C(93) H(93A) 1_555 1_555 1.0590 yes
C(93) H(93B) 1_555 1_555 1.0590 yes
C(93) H(93C) 1_555 1_555 1.0590 yes
C(94) H(94A) 1_555 1_555 1.0590 yes
C(94) H(94B) 1_555 1_555 1.0590 yes
C(94) H(94C) 1_555 1_555 1.0590 yes
C(101) C(1E) 1_555 1_555 1.5336(5) yes
C(101) H(101) 1_555 1_555 1.0990 yes
C(1E) C(1F) 1_555 1_555 1.5396(5) yes
C(1E) H(11E) 1_555 1_555 1.0920 yes
C(1E) H(12E) 1_555 1_555 1.0920 yes
C(1F) C(1G) 1_555 1_555 1.5305(6) yes
C(1F) C(1H) 1_555 1_555 1.5331(6) yes
C(1F) H(1F) 1_555 1_555 1.0990 yes
C(1G) H(11G) 1_555 1_555 1.0590 yes
C(1G) H(12G) 1_555 1_555 1.0590 yes
C(1G) H(13G) 1_555 1_555 1.0590 yes
C(1H) H(11H) 1_555 1_555 1.0590 yes
C(1H) H(12H) 1_555 1_555 1.0590 yes
C(1H) H(13H) 1_555 1_555 1.0590 yes
C(110) C(111) 1_555 1_555 1.528(2) yes
C(111) C(1I) 1_555 1_555 1.5281(6) yes
C(111) H(111) 1_555 1_555 1.0000 yes
C(1I) C(1J) 1_555 1_555 1.5320(6) yes
C(1I) H(11I) 1_555 1_555 1.0920 yes
C(1I) H(12I) 1_555 1_555 1.0920 yes
C(1J) C(1K) 1_555 1_555 1.5315(6) yes
C(1J) C(1L) 1_555 1_555 1.5336(6) yes
C(1J) H(1J) 1_555 1_555 1.0990 yes
C(1K) H(11K) 1_555 1_555 1.0590 yes
C(1K) H(12K) 1_555 1_555 1.0590 yes
C(1K) H(13K) 1_555 1_555 1.0590 yes
C(1L) H(11L) 1_555 1_555 1.0590 yes
C(1L) H(12L) 1_555 1_555 1.0590 yes
C(1L) H(13L) 1_555 1_555 1.0590 yes
C(19) H(19A) 1_555 1_555 1.0660 yes
C(19) H(19B) 1_555 1_555 1.0660 yes
C(19) H(19C) 1_555 1_555 1.0660 yes
C(49) H(49A) 1_555 1_555 1.0660 yes
C(49) H(49B) 1_555 1_555 1.0660 yes
C(49) H(49C) 1_555 1_555 1.0660 yes
C(69) H(69A) 1_555 1_555 1.0660 yes
C(69) H(69B) 1_555 1_555 1.0660 yes
C(69) H(69C) 1_555 1_555 1.0660 yes
C(79) H(79A) 1_555 1_555 1.0660 yes
C(79) H(79B) 1_555 1_555 1.0660 yes
C(79) H(79C) 1_555 1_555 1.0660 yes
C(79) H(79D) 1_555 1_555 1.0660 yes
C(79) H(79E) 1_555 1_555 0.9776 yes
C(79) H(79F) 1_555 1_555 1.0660 yes
C(99) H(99A) 1_555 1_555 1.0660 yes
C(99) H(99B) 1_555 1_555 1.0660 yes
C(99) H(99C) 1_555 1_555 1.0660 yes
C(98) H(98A) 1_555 1_555 1.0660 yes
C(98) H(98B) 1_555 1_555 1.0660 yes
C(98) H(98C) 1_555 1_555 1.0660 yes
C(97) H(97A) 1_555 1_555 1.0660 yes
C(97) H(97B) 1_555 1_555 1.0660 yes
C(97) H(97C) 1_555 1_555 1.0660 yes
